data_2230575
loop_
_publ_author_name
'Zhang, Gang'
'Wang, Yong'

_publ_section_title
;
 Diaquabis(4-carboxy-2-ethyl-1<i>H</i>-imidazole-5-carboxylato-\k^2^<i>N</i>^3^,<i>O</i>^4^)cadmium
 dihydrate
;
_journal_coeditor_code BH2359
_journal_issue 7
_journal_name_full 'Acta Crystallographica Section E'
_journal_page_first m890
_journal_paper_doi 10.1107/S1600536811021428
_journal_volume 67
_journal_year 2011
_chemical_formula_iupac '[Cd (C7 H7 N2 O4)2 (H2 O)2], 2H2 O'
_chemical_formula_moiety 'C14 H18 Cd N4 O10, 2(H2 O)'
_chemical_formula_sum 'C14 H22 Cd N4 O12'
_chemical_formula_weight 550.76
_chemical_name_systematic
;
Diaquabis(4-carboxy-2-ethyl-1<i>H</i>-imidazole-5-carboxylato-
\k^2^<i>N</i>^3^,<i>O</i>^4^)cadmium dihydrate
;
_space_group_IT_number 15
_symmetry_cell_setting monoclinic
_symmetry_space_group_name_Hall '-C 2yc'
_symmetry_space_group_name_H-M 'C 1 2/c 1'
_atom_sites_solution_hydrogens geom
_atom_sites_solution_primary direct
_atom_sites_solution_secondary difmap
_audit_creation_method SHELXL-97
_cell_angle_alpha 90.00
_cell_angle_beta 102.21(3)
_cell_angle_gamma 90.00
_cell_formula_units_Z 4
_cell_length_a 9.844(2)
_cell_length_b 17.084(3)
_cell_length_c 12.855(3)
_cell_measurement_reflns_used 1702
_cell_measurement_temperature 293(2)
_cell_measurement_theta_max 25.93
_cell_measurement_theta_min 2.449
_cell_volume 2113.0(8)
_computing_cell_refinement 'SAINT (Bruker, 2004)'
_computing_data_collection 'SMART (Bruker, 2004)'
_computing_data_reduction 'SAINT (Bruker, 2004)'
_computing_molecular_graphics 'SHELXTL (Sheldrick, 2008)'
_computing_publication_material 'SHELXTL (Sheldrick, 2008)'
_computing_structure_refinement 'SHELXL97 (Sheldrick, 2008)'
_computing_structure_solution 'SHELXS97 (Sheldrick, 2008)'
_diffrn_ambient_temperature 293(2)
_diffrn_measured_fraction_theta_full 0.994
_diffrn_measured_fraction_theta_max 0.994
_diffrn_measurement_device_type 'Bruker SMART 1000 CCD area-detector'
_diffrn_measurement_method '\f and \w'
_diffrn_radiation_monochromator graphite
_diffrn_radiation_source 'fine-focus sealed tube'
_diffrn_radiation_type MoK\a
_diffrn_radiation_wavelength 0.71073
_diffrn_reflns_av_R_equivalents 0.0423
_diffrn_reflns_av_sigmaI/netI 0.0351
_diffrn_reflns_limit_h_max 10
_diffrn_reflns_limit_h_min -11
_diffrn_reflns_limit_k_max 20
_diffrn_reflns_limit_k_min -20
_diffrn_reflns_limit_l_max 15
_diffrn_reflns_limit_l_min -15
_diffrn_reflns_number 8379
_diffrn_reflns_theta_full 25.20
_diffrn_reflns_theta_max 25.20
_diffrn_reflns_theta_min 3.16
_diffrn_standards_number 0
_exptl_absorpt_coefficient_mu 1.102
_exptl_absorpt_correction_T_max 0.8263
_exptl_absorpt_correction_T_min 0.7333
_exptl_absorpt_correction_type multi-scan
_exptl_absorpt_process_details '(SADABS; Bruker, 2004)'
_exptl_crystal_colour colourless
_exptl_crystal_density_diffrn 1.731
_exptl_crystal_density_method 'not measured'
_exptl_crystal_description block
_exptl_crystal_F_000 1112
_exptl_crystal_size_max 0.30
_exptl_crystal_size_mid 0.25
_exptl_crystal_size_min 0.18
_refine_diff_density_max 0.773
_refine_diff_density_min -0.784
_refine_ls_extinction_method none
_refine_ls_goodness_of_fit_ref 1.229
_refine_ls_hydrogen_treatment constr
_refine_ls_matrix_type full
_refine_ls_number_constraints 0
_refine_ls_number_parameters 142
_refine_ls_number_reflns 1898
_refine_ls_number_restraints 6
_refine_ls_restrained_S_all 1.227
_refine_ls_R_factor_all 0.0439
_refine_ls_R_factor_gt 0.0280
_refine_ls_shift/su_max 0.000
_refine_ls_shift/su_mean 0.000
_refine_ls_structure_factor_coef Fsqd
_refine_ls_weighting_details 'calc w=1/[\s^2^(Fo^2^)+(0.0164P)^2^+5.0177P] where P=(Fo^2^+2Fc^2^)/3'
_refine_ls_weighting_scheme calc
_refine_ls_wR_factor_gt 0.0543
_refine_ls_wR_factor_ref 0.0715
_reflns_number_gt 1560
_reflns_number_total 1898
_reflns_threshold_expression I>2\s(I)
_cod_data_source_file bh2359.cif
_cod_data_source_block I
_cod_original_sg_symbol_H-M 'C 2/c'
_cod_database_code 2230575
_cod_database_fobs_code 2230575

loop_
_symmetry_equiv_pos_as_xyz
'x, y, z'
'-x, y, -z+1/2'
'x+1/2, y+1/2, z'
'-x+1/2, y+1/2, -z+1/2'
'-x, -y, -z'
'x, -y, z-1/2'
'-x+1/2, -y+1/2, -z'
'x+1/2, -y+1/2, z-1/2'

loop_
_atom_site_type_symbol
_atom_site_label
_atom_site_fract_x
_atom_site_fract_y
_atom_site_fract_z
_atom_site_U_iso_or_equiv
_atom_site_adp_type
_atom_site_calc_flag
_atom_site_refinement_flags
_atom_site_occupancy
_atom_site_symmetry_multiplicity
_atom_site_disorder_assembly
_atom_site_disorder_group
Cd Cd1 0.0000 0.20278(3) 0.2500 0.03340(14) Uani d S 1 2 . .
O O1 0.5880(2) 0.14665(16) 0.0777(2) 0.0399(7) Uani d . 1 1 . .
O O2 0.5052(3) 0.26839(16) 0.0774(2) 0.0439(7) Uani d . 1 1 . .
O O3 0.3063(3) 0.33738(16) 0.1245(2) 0.0470(7) Uani d . 1 1 . .
H H3 0.3668 0.3140 0.1034 0.071 Uiso d R 1 1 . .
O O4 0.1229(2) 0.30656(16) 0.1896(2) 0.0414(6) Uani d . 1 1 . .
N N1 0.3597(3) 0.08847(17) 0.1520(2) 0.0288(7) Uani d . 1 1 . .
H H9 0.4044 0.0442 0.1391 0.035 Uiso d R 1 1 . .
N N2 0.1837(3) 0.14937(18) 0.1946(2) 0.0287(7) Uani d . 1 1 . .
C C1 0.2678(3) 0.2036(2) 0.1605(2) 0.0244(7) Uani d . 1 1 . .
C C2 0.3782(3) 0.1654(2) 0.1332(3) 0.0266(8) Uani d . 1 1 . .
C C3 0.2420(3) 0.0805(2) 0.1895(3) 0.0311(8) Uani d . 1 1 . .
C C4 0.1894(4) 0.0046(3) 0.2202(4) 0.0506(11) Uani d . 1 1 . .
H H4A 0.2676 -0.0260 0.2578 0.061 Uiso calc R 1 1 . .
H H4B 0.1289 0.0145 0.2693 0.061 Uiso calc R 1 1 . .
C C5 0.1137(8) -0.0418(4) 0.1323(6) 0.127(3) Uani d . 1 1 . .
H H5A 0.0380 -0.0115 0.0927 0.190 Uiso calc R 1 1 . .
H H5B 0.0780 -0.0880 0.1595 0.190 Uiso calc R 1 1 . .
H H5C 0.1750 -0.0565 0.0867 0.190 Uiso calc R 1 1 . .
C C6 0.5001(3) 0.1949(2) 0.0929(3) 0.0316(8) Uani d . 1 1 . .
C C7 0.2289(3) 0.2871(2) 0.1586(3) 0.0320(8) Uani d . 1 1 . .
O O1W -0.1380(3) 0.1871(2) 0.0846(2) 0.0691(11) Uani d D 1 1 . .
H H2W -0.2184 0.1706 0.0594 0.104 Uiso d RD 1 1 . .
H H1W -0.1026 0.2090 0.0386 0.104 Uiso d RD 1 1 . .
O O2W -0.0139(3) 0.45120(19) 0.1075(3) 0.0695(10) Uani d D 1 1 . .
H H4W 0.0458 0.4235 0.1478 0.104 Uiso d RD 1 1 . .
H H3W -0.0307 0.4344 0.0448 0.104 Uiso d RD 1 1 . .

loop_
_atom_site_aniso_label
_atom_site_aniso_U_11
_atom_site_aniso_U_22
_atom_site_aniso_U_33
_atom_site_aniso_U_12
_atom_site_aniso_U_13
_atom_site_aniso_U_23
Cd1 0.02313(19) 0.0344(3) 0.0474(2) 0.000 0.01810(16) 0.000
O1 0.0283(13) 0.0410(18) 0.0557(16) -0.0001(12) 0.0208(12) -0.0051(13)
O2 0.0461(15) 0.0289(18) 0.0667(18) -0.0072(12) 0.0345(14) 0.0007(13)
O3 0.0492(16) 0.0276(16) 0.075(2) -0.0021(13) 0.0379(15) 0.0003(14)
O4 0.0338(13) 0.0300(16) 0.0671(17) 0.0057(12) 0.0261(13) 0.0010(14)
N1 0.0266(14) 0.0189(17) 0.0439(17) 0.0022(12) 0.0143(13) -0.0014(13)
N2 0.0244(14) 0.0242(18) 0.0404(16) -0.0010(12) 0.0134(13) 0.0001(13)
C1 0.0238(15) 0.0191(18) 0.0320(17) -0.0039(15) 0.0098(14) -0.0003(15)
C2 0.0210(15) 0.030(2) 0.0307(18) -0.0007(14) 0.0088(14) -0.0007(15)
C3 0.0261(17) 0.028(2) 0.041(2) 0.0000(15) 0.0115(16) 0.0016(16)
C4 0.041(2) 0.032(3) 0.084(3) 0.0013(18) 0.026(2) 0.013(2)
C5 0.173(7) 0.092(6) 0.123(6) -0.090(6) 0.049(5) -0.033(5)
C6 0.0250(17) 0.039(3) 0.0337(19) -0.0047(17) 0.0123(15) -0.0069(18)
C7 0.0298(17) 0.030(2) 0.0383(19) -0.0029(16) 0.0123(16) 0.0000(17)
O1W 0.0318(14) 0.134(4) 0.0430(16) -0.0229(18) 0.0119(13) 0.0104(19)
O2W 0.085(2) 0.049(2) 0.068(2) 0.0309(18) 0.0014(18) -0.0144(17)

loop_
_atom_type_symbol
_atom_type_description
_atom_type_scat_dispersion_real
_atom_type_scat_dispersion_imag
_atom_type_scat_source
C C 0.0033 0.0016 'International Tables Vol C Tables 4.2.6.8 and 6.1.1.4'
H H 0.0000 0.0000 'International Tables Vol C Tables 4.2.6.8 and 6.1.1.4'
Cd Cd -0.8075 1.2024 'International Tables Vol C Tables 4.2.6.8 and 6.1.1.4'
N N 0.0061 0.0033 'International Tables Vol C Tables 4.2.6.8 and 6.1.1.4'
O O 0.0106 0.0060 'International Tables Vol C Tables 4.2.6.8 and 6.1.1.4'

loop_
_geom_angle_atom_site_label_1
_geom_angle_atom_site_label_2
_geom_angle_atom_site_label_3
_geom_angle_site_symmetry_1
_geom_angle_site_symmetry_3
_geom_angle
_geom_angle_publ_flag
N2 Cd1 N2 2 . 132.60(15) ?
N2 Cd1 O1W 2 . 83.59(10) ?
N2 Cd1 O1W . . 91.00(11) ?
N2 Cd1 O1W 2 2 91.00(11) ?
N2 Cd1 O1W . 2 83.59(10) ?
O1W Cd1 O1W . 2 166.5(2) ?
N2 Cd1 O4 2 . 154.13(10) ?
N2 Cd1 O4 . . 72.67(10) ?
O1W Cd1 O4 . . 91.54(10) ?
O1W Cd1 O4 2 . 98.55(11) ?
N2 Cd1 O4 2 2 72.67(10) ?
N2 Cd1 O4 . 2 154.13(10) ?
O1W Cd1 O4 . 2 98.55(11) ?
O1W Cd1 O4 2 2 91.54(10) ?
O4 Cd1 O4 . 2 83.03(12) ?
C7 O3 H3 . . 108.4 ?
C7 O4 Cd1 . . 115.4(2) ?
C3 N1 C2 . . 108.6(3) ?
C3 N1 H9 . . 117.7 ?
C2 N1 H9 . . 133.5 ?
C3 N2 C1 . . 106.7(3) ?
C3 N2 Cd1 . . 139.4(2) ?
C1 N2 Cd1 . . 113.7(2) ?
N2 C1 C2 . . 108.9(3) ?
N2 C1 C7 . . 119.0(3) ?
C2 C1 C7 . . 132.1(3) ?
N1 C2 C1 . . 105.8(3) ?
N1 C2 C6 . . 122.5(3) ?
C1 C2 C6 . . 131.7(3) ?
N2 C3 N1 . . 110.1(3) ?
N2 C3 C4 . . 126.1(3) ?
N1 C3 C4 . . 123.9(3) ?
C5 C4 C3 . . 114.9(4) ?
C5 C4 H4A . . 108.5 ?
C3 C4 H4A . . 108.5 ?
C5 C4 H4B . . 108.5 ?
C3 C4 H4B . . 108.5 ?
H4A C4 H4B . . 107.5 ?
C4 C5 H5A . . 109.5 ?
C4 C5 H5B . . 109.5 ?
H5A C5 H5B . . 109.5 ?
C4 C5 H5C . . 109.5 ?
H5A C5 H5C . . 109.5 ?
H5B C5 H5C . . 109.5 ?
O1 C6 O2 . . 125.3(3) ?
O1 C6 C2 . . 118.1(4) ?
O2 C6 C2 . . 116.6(3) ?
O4 C7 O3 . . 122.1(4) ?
O4 C7 C1 . . 119.1(3) ?
O3 C7 C1 . . 118.8(3) ?
Cd1 O1W H2W . . 136.5 ?
Cd1 O1W H1W . . 110.6 ?
H2W O1W H1W . . 112.2 ?
H4W O2W H3W . . 111.6 ?

loop_
_geom_bond_atom_site_label_1
_geom_bond_atom_site_label_2
_geom_bond_site_symmetry_2
_geom_bond_distance
_geom_bond_publ_flag
Cd1 N2 2 2.270(3) ?
Cd1 N2 . 2.270(3) ?
Cd1 O1W . 2.284(3) ?
Cd1 O1W 2 2.284(3) ?
Cd1 O4 . 2.368(3) ?
Cd1 O4 2 2.368(3) ?
O1 C6 . 1.239(4) ?
O2 C6 . 1.275(5) ?
O3 C7 . 1.284(4) ?
O3 H3 . 0.8096 ?
O4 C7 . 1.239(4) ?
N1 C3 . 1.353(4) ?
N1 C2 . 1.356(5) ?
N1 H9 . 0.9080 ?
N2 C3 . 1.317(5) ?
N2 C1 . 1.375(4) ?
C1 C2 . 1.375(5) ?
C1 C7 . 1.476(5) ?
C2 C6 . 1.491(5) ?
C3 C4 . 1.481(5) ?
C4 C5 . 1.450(7) ?
C4 H4A . 0.9700 ?
C4 H4B . 0.9700 ?
C5 H5A . 0.9600 ?
C5 H5B . 0.9600 ?
C5 H5C . 0.9600 ?
O1W H2W . 0.8388 ?
O1W H1W . 0.8355 ?
O2W H4W . 0.8424 ?
O2W H3W . 0.8381 ?

loop_
_geom_hbond_atom_site_label_D
_geom_hbond_atom_site_label_H
_geom_hbond_atom_site_label_A
_geom_hbond_site_symmetry_A
_geom_hbond_distance_DH
_geom_hbond_distance_HA
_geom_hbond_distance_DA
_geom_hbond_angle_DHA
_geom_hbond_publ_flag
O3 H3 O2 . 0.81 1.66 2.468(4) 171.8 yes
O2W H4W O4 . 0.84 2.16 2.904(4) 146.6 yes
O2W H3W O1 7 0.84 2.08 2.874(4) 157.2 yes
O1W H1W O2 7 0.84 1.97 2.788(4) 164.5 yes
O1W H2W O1 1_455 0.84 2.01 2.768(3) 149.8 yes
N1 H9 O2W 3_545 0.91 1.86 2.771(4) 176.5 yes
